data_4304994
loop_
_publ_author_name
'Grigory B. Andreev'
'Nina A. Budantseva'
'Ivan G. Tananaev'
'Boris F. Myasoedov'

_publ_section_title
;
First Structural Evidence of Actinide-Nitrite Coordination
;
_journal_name_full 'Inorganic Chemistry'
_journal_page_first 2943
_journal_page_last 2945
_journal_paper_doi 10.1021/ic800158f
_journal_volume 47
_journal_year 2008
_chemical_formula_moiety 'C12 H8 N3 Np O8, 2(C H6 N3)'
_chemical_formula_sum 'C14 H20 N9 Np O8'
_chemical_formula_weight 679.39
_chemical_name_systematic
; 
 ? 
;
_space_group_IT_number 2
_symmetry_cell_setting triclinic
_symmetry_space_group_name_Hall '-P 1'
_symmetry_space_group_name_H-M 'P -1'
_atom_sites_solution_hydrogens geom
_atom_sites_solution_primary direct
_atom_sites_solution_secondary difmap
_audit_creation_method SHELXL-97
_cell_angle_alpha 68.080(1)
_cell_angle_beta 88.213(1)
_cell_angle_gamma 73.254(1)
_cell_formula_units_Z 2
_cell_length_a 8.93290(10)
_cell_length_b 11.6669(2)
_cell_length_c 11.6698(2)
_cell_measurement_temperature 100(2)
_cell_volume 1076.44(3)
_computing_cell_refinement 'APEX 2 (Bruker, 2006)'
_computing_data_collection 'APEX 2 (Bruker, 2006)'
_computing_data_reduction 'APEX 2 (Bruker, 2006)'
_computing_molecular_graphics 'APEX 2 (Bruker, 2006)'
_computing_publication_material 'SHELXL97 (Sheldrick, 1997)'
_computing_structure_refinement 'SHELXL97 (Sheldrick, 1997)'
_computing_structure_solution 'SHELXS97 (Sheldrick, 1997)'
_diffrn_ambient_temperature 100(2)
_diffrn_measured_fraction_theta_full 0.985
_diffrn_measured_fraction_theta_max 0.985
_diffrn_measurement_device_type 'Bruker Kappa APEX II area-detector'
_diffrn_measurement_method 'phi and omega scans'
_diffrn_radiation_monochromator graphite
_diffrn_radiation_source 'fine-focus sealed tube'
_diffrn_radiation_type MoK\a
_diffrn_radiation_wavelength 0.71073
_diffrn_reflns_av_R_equivalents 0.0210
_diffrn_reflns_av_sigmaI/netI 0.0342
_diffrn_reflns_limit_h_max 16
_diffrn_reflns_limit_h_min -16
_diffrn_reflns_limit_k_max 20
_diffrn_reflns_limit_k_min -21
_diffrn_reflns_limit_l_max 21
_diffrn_reflns_limit_l_min -21
_diffrn_reflns_number 21939
_diffrn_reflns_theta_full 40.00
_diffrn_reflns_theta_max 40.00
_diffrn_reflns_theta_min 1.97
_exptl_absorpt_coefficient_mu 4.888
_exptl_absorpt_correction_T_max 0.4414
_exptl_absorpt_correction_T_min 0.3867
_exptl_absorpt_correction_type numerical
_exptl_absorpt_process_details 'APEX 2 (Bruker, 2006)'
_exptl_crystal_colour green
_exptl_crystal_density_diffrn 2.096
_exptl_crystal_density_method 'not measured'
_exptl_crystal_description prism
_exptl_crystal_F_000 648
_exptl_crystal_size_max 0.24
_exptl_crystal_size_mid 0.22
_exptl_crystal_size_min 0.20
_refine_diff_density_max 1.749
_refine_diff_density_min -1.214
_refine_diff_density_rms 0.133
_refine_ls_extinction_method none
_refine_ls_goodness_of_fit_ref 1.022
_refine_ls_hydrogen_treatment mixed
_refine_ls_matrix_type full
_refine_ls_number_parameters 369
_refine_ls_number_reflns 13132
_refine_ls_number_restraints 0
_refine_ls_restrained_S_all 1.022
_refine_ls_R_factor_all 0.0240
_refine_ls_R_factor_gt 0.0192
_refine_ls_shift/su_max 0.007
_refine_ls_shift/su_mean 0.000
_refine_ls_structure_factor_coef Fsqd
_refine_ls_weighting_details 'calc w=1/[\s^2^(Fo^2^)+(0.0170P)^2^+0.0000P] where P=(Fo^2^+2Fc^2^)/3'
_refine_ls_weighting_scheme calc
_refine_ls_wR_factor_gt 0.0428
_refine_ls_wR_factor_ref 0.0448
_reflns_number_gt 11991
_reflns_number_total 13132
_reflns_threshold_expression >2sigma(I)
_cod_data_source_file ic800158f-file002.cif
_cod_data_source_block np
_cod_database_code 4304994

loop_
_symmetry_equiv_pos_as_xyz
'x, y, z'
'-x, -y, -z'

loop_
_atom_site_label
_atom_site_type_symbol
_atom_site_fract_x
_atom_site_fract_y
_atom_site_fract_z
_atom_site_U_iso_or_equiv
_atom_site_adp_type
_atom_site_occupancy
_atom_site_symmetry_multiplicity
_atom_site_calc_flag
_atom_site_refinement_flags
_atom_site_disorder_assembly
_atom_site_disorder_group
Np1 Np 0.749311(5) 0.734811(4) 0.737514(4) 0.00928(1) Uani 1 1 d . . .
O1 O 0.88285(11) 0.58142(10) 0.84300(10) 0.01541(16) Uani 1 1 d . . .
O2 O 0.61324(12) 0.88352(9) 0.62755(10) 0.01508(16) Uani 1 1 d . . .
O4 O 0.62173(12) 0.77741(10) 0.91001(10) 0.01552(16) Uani 1 1 d . . .
O5 O 0.86741(12) 0.86232(10) 0.81146(9) 0.01504(16) Uani 1 1 d . . .
N2 N 0.98815(13) 0.79818(10) 0.62339(10) 0.01224(16) Uani 1 1 d . . .
N1 N 0.50774(13) 0.64727(11) 0.80550(11) 0.01266(16) Uani 1 1 d . . .
O8 O 0.74424(13) 0.65089(10) 0.57357(10) 0.01693(17) Uani 1 1 d . . .
O6 O 1.02035(14) 0.98838(11) 0.79270(11) 0.01949(19) Uani 1 1 d . . .
O3 O 0.43861(14) 0.76881(13) 1.04517(11) 0.0221(2) Uani 1 1 d . . .
N6 N 0.53878(16) 1.05789(13) 0.84066(12) 0.0192(2) Uani 1 1 d . . .
C5 C 0.43523(14) 0.67167(12) 0.90048(12) 0.01266(18) Uani 1 1 d . . .
C11 C 1.05168(15) 0.87137(12) 0.66070(12) 0.01231(18) Uani 1 1 d . . .
C6 C 0.50280(16) 0.74459(13) 0.95763(12) 0.01426(19) Uani 1 1 d . . .
C7 C 1.05556(16) 0.75940(13) 0.53439(13) 0.0149(2) Uani 1 1 d . . .
N9 N 0.86824(16) 0.89903(12) 1.05307(12) 0.0179(2) Uani 1 1 d . . .
C14 C 0.93859(15) 0.77635(13) 1.12441(12) 0.01422(19) Uani 1 1 d . . .
N5 N 0.41088(15) 1.10920(13) 0.65059(12) 0.0175(2) Uani 1 1 d . . .
C12 C 0.97436(16) 0.91178(12) 0.76252(12) 0.01333(19) Uani 1 1 d . . .
N8 N 0.93502(17) 0.68276(12) 1.08705(13) 0.0191(2) Uani 1 1 d . . .
C10 C 1.18151(16) 0.90792(13) 0.61145(13) 0.0156(2) Uani 1 1 d . . .
N3 N 0.81029(17) 0.53256(12) 0.58608(13) 0.0208(2) Uani 1 1 d . . .
C1 C 0.44710(16) 0.58591(13) 0.75110(13) 0.0151(2) Uani 1 1 d . . .
C8 C 1.18789(17) 0.79032(14) 0.48156(13) 0.0170(2) Uani 1 1 d . . .
C13 C 0.44920(16) 1.14386(13) 0.73917(13) 0.0152(2) Uani 1 1 d . . .
C2 C 0.31365(16) 0.54810(13) 0.78808(14) 0.0172(2) Uani 1 1 d . . .
O7 O 0.7967(2) 0.51050(14) 0.49323(15) 0.0390(4) Uani 1 1 d . . .
C4 C 0.30401(15) 0.63471(14) 0.94469(13) 0.0161(2) Uani 1 1 d . . .
C3 C 0.24108(16) 0.57152(14) 0.88742(15) 0.0181(2) Uani 1 1 d . . .
N4 N 0.39645(18) 1.26707(13) 0.72735(14) 0.0237(3) Uani 1 1 d . . .
N7 N 1.00967(19) 0.74758(14) 1.23464(13) 0.0235(3) Uani 1 1 d . . .
C9 C 1.25147(17) 0.86642(14) 0.52020(14) 0.0177(2) Uani 1 1 d . . .
H4 H 0.259(3) 0.654(2) 1.023(2) 0.018(5) Uiso 1 1 d . . .
H12 H 0.362(2) 1.165(2) 0.584(2) 0.014(5) Uiso 1 1 d . . .
H1 H 0.497(2) 0.572(2) 0.681(2) 0.012(5) Uiso 1 1 d . . .
H8 H 1.218(3) 0.968(2) 0.637(2) 0.023(6) Uiso 1 1 d . . .
H11 H 0.459(3) 1.038(2) 0.648(2) 0.027(6) Uiso 1 1 d . . .
H7 H 1.341(2) 0.889(2) 0.487(2) 0.015(5) Uiso 1 1 d . . .
H5 H 1.010(3) 0.700(2) 0.514(2) 0.020(5) Uiso 1 1 d . . .
H17 H 0.995(3) 0.600(3) 1.124(3) 0.039(7) Uiso 1 1 d . . .
H16 H 1.055(3) 0.666(3) 1.281(3) 0.032(6) Uiso 1 1 d . . .
H3 H 0.151(3) 0.546(2) 0.916(2) 0.019(5) Uiso 1 1 d . . .
H9 H 0.424(3) 1.286(2) 0.788(2) 0.020(5) Uiso 1 1 d . . .
H19 H 0.855(3) 0.915(3) 0.973(3) 0.031(6) Uiso 1 1 d . . .
H13 H 0.560(3) 1.090(2) 0.890(2) 0.021(5) Uiso 1 1 d . . .
H6 H 1.232(2) 0.761(2) 0.419(2) 0.012(4) Uiso 1 1 d . . .
H14 H 0.571(3) 0.977(3) 0.856(3) 0.049(8) Uiso 1 1 d . . .
H15 H 1.014(3) 0.812(3) 1.255(3) 0.040(7) Uiso 1 1 d . . .
H10 H 0.343(3) 1.324(2) 0.660(2) 0.018(5) Uiso 1 1 d . . .
H2 H 0.268(2) 0.503(2) 0.746(2) 0.014(5) Uiso 1 1 d . . .
H20 H 0.883(3) 0.958(2) 1.083(2) 0.024(6) Uiso 1 1 d . . .
H18 H 0.885(3) 0.701(2) 1.022(3) 0.026(6) Uiso 1 1 d . . .

loop_
_atom_site_aniso_label
_atom_site_aniso_U_11
_atom_site_aniso_U_22
_atom_site_aniso_U_33
_atom_site_aniso_U_23
_atom_site_aniso_U_13
_atom_site_aniso_U_12
Np1 0.01047(2) 0.00850(2) 0.00953(2) -0.00360(1) -0.00006(1) -0.00346(1)
O1 0.0146(4) 0.0123(4) 0.0162(4) -0.0019(3) -0.0022(3) -0.0037(3)
O2 0.0174(4) 0.0115(4) 0.0147(4) -0.0044(3) -0.0017(3) -0.0023(3)
O4 0.0167(4) 0.0202(4) 0.0160(4) -0.0107(3) 0.0047(3) -0.0101(3)
O5 0.0170(4) 0.0184(4) 0.0152(4) -0.0096(3) 0.0035(3) -0.0092(3)
N2 0.0145(4) 0.0112(4) 0.0123(4) -0.0050(3) 0.0020(3) -0.0049(3)
N1 0.0133(4) 0.0124(4) 0.0135(4) -0.0054(3) 0.0004(3) -0.0050(3)
O8 0.0224(4) 0.0126(4) 0.0166(4) -0.0078(3) -0.0011(3) -0.0030(3)
O6 0.0278(5) 0.0198(5) 0.0197(5) -0.0118(4) 0.0039(4) -0.0144(4)
O3 0.0239(5) 0.0329(6) 0.0205(5) -0.0176(5) 0.0097(4) -0.0154(4)
N6 0.0240(5) 0.0156(5) 0.0166(5) -0.0076(4) -0.0028(4) -0.0014(4)
C5 0.0120(4) 0.0129(5) 0.0136(5) -0.0050(4) 0.0007(3) -0.0046(4)
C11 0.0143(4) 0.0115(4) 0.0113(4) -0.0036(4) 0.0011(3) -0.0051(4)
C6 0.0155(5) 0.0164(5) 0.0134(5) -0.0067(4) 0.0014(4) -0.0070(4)
C7 0.0171(5) 0.0153(5) 0.0143(5) -0.0073(4) 0.0034(4) -0.0055(4)
N9 0.0250(5) 0.0124(4) 0.0146(5) -0.0051(4) -0.0017(4) -0.0029(4)
C14 0.0162(5) 0.0130(5) 0.0140(5) -0.0055(4) 0.0002(4) -0.0044(4)
N5 0.0192(5) 0.0163(5) 0.0173(5) -0.0087(4) -0.0003(4) -0.0024(4)
C12 0.0177(5) 0.0120(5) 0.0122(5) -0.0053(4) -0.0002(4) -0.0061(4)
N8 0.0254(6) 0.0126(5) 0.0193(5) -0.0082(4) -0.0044(4) -0.0022(4)
C10 0.0157(5) 0.0154(5) 0.0173(5) -0.0055(4) 0.0018(4) -0.0079(4)
N3 0.0277(6) 0.0130(5) 0.0209(5) -0.0083(4) -0.0020(4) -0.0018(4)
C1 0.0156(5) 0.0145(5) 0.0176(5) -0.0075(4) -0.0005(4) -0.0056(4)
C8 0.0174(5) 0.0176(5) 0.0163(5) -0.0069(4) 0.0050(4) -0.0053(4)
C13 0.0164(5) 0.0143(5) 0.0152(5) -0.0072(4) 0.0025(4) -0.0030(4)
C2 0.0161(5) 0.0129(5) 0.0231(6) -0.0059(4) -0.0031(4) -0.0057(4)
O7 0.0596(10) 0.0236(6) 0.0315(7) -0.0200(6) -0.0135(6) 0.0054(6)
C4 0.0133(5) 0.0181(5) 0.0172(5) -0.0058(4) 0.0016(4) -0.0064(4)
C3 0.0143(5) 0.0173(6) 0.0225(6) -0.0050(5) -0.0001(4) -0.0077(4)
N4 0.0327(7) 0.0143(5) 0.0219(6) -0.0099(5) -0.0052(5) 0.0009(5)
N7 0.0356(7) 0.0162(5) 0.0179(5) -0.0044(4) -0.0093(5) -0.0079(5)
C9 0.0170(5) 0.0172(5) 0.0181(6) -0.0047(4) 0.0042(4) -0.0070(4)

loop_
_atom_type_symbol
_atom_type_description
_atom_type_scat_dispersion_real
_atom_type_scat_dispersion_imag
_atom_type_scat_source
C C 0.0033 0.0016 'International Tables Vol C Tables 4.2.6.8 and 6.1.1.4'
H H 0.0000 0.0000 'International Tables Vol C Tables 4.2.6.8 and 6.1.1.4'
N N 0.0061 0.0033 'International Tables Vol C Tables 4.2.6.8 and 6.1.1.4'
O O 0.0106 0.0060 'International Tables Vol C Tables 4.2.6.8 and 6.1.1.4'
Np Np -11.4937 4.1493 'International Tables Vol C Tables 4.2.6.8 and 6.1.1.4'

loop_
_geom_angle_atom_site_label_1
_geom_angle_atom_site_label_2
_geom_angle_atom_site_label_3
_geom_angle
_geom_angle_site_symmetry_1
_geom_angle_site_symmetry_3
_geom_angle_publ_flag
O2 Np1 O1 177.01(4) . . ?
O2 Np1 O4 90.57(4) . . ?
O1 Np1 O4 91.26(4) . . ?
O2 Np1 O5 90.40(4) . . ?
O1 Np1 O5 92.48(4) . . ?
O4 Np1 O5 67.71(3) . . ?
O2 Np1 O8 84.45(4) . . ?
O1 Np1 O8 92.73(4) . . ?
O4 Np1 O8 146.94(4) . . ?
O5 Np1 O8 144.72(3) . . ?
O2 Np1 N2 90.54(4) . . ?
O1 Np1 N2 90.02(4) . . ?
O4 Np1 N2 131.30(3) . . ?
O5 Np1 N2 63.59(3) . . ?
O8 Np1 N2 81.53(4) . . ?
O2 Np1 N1 87.96(4) . . ?
O1 Np1 N1 90.72(4) . . ?
O4 Np1 N1 63.98(3) . . ?
O5 Np1 N1 131.63(3) . . ?
O8 Np1 N1 83.16(4) . . ?
N2 Np1 N1 164.69(3) . . ?
C6 O4 Np1 126.61(8) . . ?
C12 O5 Np1 126.20(8) . . ?
C7 N2 C11 117.61(11) . . ?
C7 N2 Np1 125.21(9) . . ?
C11 N2 Np1 117.13(8) . . ?
C1 N1 C5 117.65(11) . . ?
C1 N1 Np1 125.89(9) . . ?
C5 N1 Np1 116.39(8) . . ?
N3 O8 Np1 124.48(9) . . ?
C13 N6 H13 114.4(16) . . ?
C13 N6 H14 123(2) . . ?
H13 N6 H14 122(3) . . ?
N1 C5 C4 123.13(12) . . ?
N1 C5 C6 116.65(11) . . ?
C4 C5 C6 120.22(12) . . ?
N2 C11 C10 123.12(12) . . ?
N2 C11 C12 116.27(11) . . ?
C10 C11 C12 120.60(11) . . ?
O3 C6 O4 125.36(12) . . ?
O3 C6 C5 118.27(12) . . ?
O4 C6 C5 116.37(11) . . ?
N2 C7 C8 122.76(13) . . ?
N2 C7 H5 115.0(13) . . ?
C8 C7 H5 122.0(13) . . ?
C14 N9 H19 115.2(17) . . ?
C14 N9 H20 114.3(15) . . ?
H19 N9 H20 124(2) . . ?
N8 C14 N9 119.97(13) . . ?
N8 C14 N7 120.26(13) . . ?
N9 C14 N7 119.75(13) . . ?
C13 N5 H12 120.6(15) . . ?
C13 N5 H11 120.6(19) . . ?
H12 N5 H11 115(2) . . ?
O6 C12 O5 125.21(12) . . ?
O6 C12 C11 118.56(12) . . ?
O5 C12 C11 116.23(11) . . ?
C14 N8 H17 123.4(19) . . ?
C14 N8 H18 119.4(17) . . ?
H17 N8 H18 117(3) . . ?
C11 C10 C9 118.93(13) . . ?
C11 C10 H8 119.6(14) . . ?
C9 C10 H8 121.4(14) . . ?
O7 N3 O8 114.57(13) . . ?
N1 C1 C2 122.79(13) . . ?
N1 C1 H1 117.0(13) . . ?
C2 C1 H1 120.1(13) . . ?
C9 C8 C7 119.04(12) . . ?
C9 C8 H6 120.7(13) . . ?
C7 C8 H6 120.3(13) . . ?
N6 C13 N5 121.39(13) . . ?
N6 C13 N4 118.70(13) . . ?
N5 C13 N4 119.90(13) . . ?
C3 C2 C1 119.25(13) . . ?
C3 C2 H2 118.4(12) . . ?
C1 C2 H2 122.4(12) . . ?
C5 C4 C3 118.95(13) . . ?
C5 C4 H4 117.3(13) . . ?
C3 C4 H4 123.8(13) . . ?
C2 C3 C4 118.19(13) . . ?
C2 C3 H3 121.7(14) . . ?
C4 C3 H3 120.1(14) . . ?
C13 N4 H9 117.1(15) . . ?
C13 N4 H10 118.8(15) . . ?
H9 N4 H10 124(2) . . ?
C14 N7 H16 119.0(19) . . ?
C14 N7 H15 118(2) . . ?
H16 N7 H15 123(3) . . ?
C8 C9 C10 118.53(13) . . ?
C8 C9 H7 121.5(14) . . ?
C10 C9 H7 119.9(14) . . ?

loop_
_geom_bond_atom_site_label_1
_geom_bond_atom_site_label_2
_geom_bond_distance
_geom_bond_site_symmetry_2
_geom_bond_publ_flag
Np1 O2 1.8314(10) . ?
Np1 O1 1.8324(10) . ?
Np1 O4 2.4239(10) . ?
Np1 O5 2.4475(10) . ?
Np1 O8 2.4598(10) . ?
Np1 N2 2.6209(11) . ?
Np1 N1 2.6244(11) . ?
O4 C6 1.2740(17) . ?
O5 C12 1.2686(17) . ?
N2 C7 1.3419(16) . ?
N2 C11 1.3465(17) . ?
N1 C1 1.3391(17) . ?
N1 C5 1.3467(17) . ?
O8 N3 1.2887(16) . ?
O6 C12 1.2439(16) . ?
O3 C6 1.2401(16) . ?
N6 C13 1.3262(19) . ?
N6 H13 0.84(2) . ?
N6 H14 0.86(3) . ?
C5 C4 1.3833(19) . ?
C5 C6 1.5091(18) . ?
C11 C10 1.3847(18) . ?
C11 C12 1.5134(17) . ?
C7 C8 1.393(2) . ?
C7 H5 1.00(2) . ?
N9 C14 1.3272(18) . ?
N9 H19 0.89(3) . ?
N9 H20 0.92(2) . ?
C14 N8 1.3265(18) . ?
C14 N7 1.3328(19) . ?
N5 C13 1.3278(19) . ?
N5 H12 0.83(2) . ?
N5 H11 0.82(3) . ?
N8 H17 0.90(3) . ?
N8 H18 0.81(3) . ?
C10 C9 1.389(2) . ?
C10 H8 0.99(2) . ?
N3 O7 1.2204(19) . ?
C1 C2 1.389(2) . ?
C1 H1 0.96(2) . ?
C8 C9 1.386(2) . ?
C8 H6 0.95(2) . ?
C13 N4 1.3316(19) . ?
C2 C3 1.388(2) . ?
C2 H2 1.01(2) . ?
C4 C3 1.391(2) . ?
C4 H4 1.06(2) . ?
C3 H3 0.95(2) . ?
N4 H9 0.87(2) . ?
N4 H10 0.86(2) . ?
N7 H16 0.88(3) . ?
N7 H15 0.87(3) . ?
C9 H7 0.94(2) . ?
